data_4503017
loop_
_publ_author_name
'Mihalcea, Ionut'
'Henry, Natacha'
'Volkringer, Christophe'
'Loiseau, Thierry'

_publ_section_title
;
 Uranyl--Pyromellitate Coordination Polymers: Toward Three-Dimensional
 Open Frameworks with Large Channel Systems
;
_journal_issue 1
_journal_name_full 'Crystal Growth &amp; Design'
_journal_page_first 526
_journal_paper_doi 10.1021/cg201509v
_journal_volume 12
_journal_year 2012
_chemical_formula_moiety ' 3(U O2 2+).  1(C10 O8 H2 4-).  2(O H 1-).  2(H2 O)'
_chemical_formula_sum 'C10 H8 O18 U3'
_chemical_formula_weight 1130.25
_chemical_name_systematic
; 
 ? 
;
_space_group_IT_number 2
_symmetry_cell_setting triclinic
_symmetry_space_group_name_Hall '-P 1'
_symmetry_space_group_name_H-M 'P -1'
_atom_sites_solution_hydrogens geom
_atom_sites_solution_primary direct
_atom_sites_solution_secondary difmap
_audit_creation_method SHELXL-97
_cell_angle_alpha 100.846(2)
_cell_angle_beta 100.440(2)
_cell_angle_gamma 96.940(2)
_cell_formula_units_Z 1
_cell_length_a 5.5266(3)
_cell_length_b 7.6559(3)
_cell_length_c 11.3208(4)
_cell_measurement_reflns_used 9994
_cell_measurement_temperature 293(2)
_cell_measurement_theta_max 32.595
_cell_measurement_theta_min 2.744
_cell_volume 456.66(4)
_computing_structure_refinement 'SHELXL-97 (Sheldrick, 2008)'
_computing_structure_solution 'SHELXS-97 (Sheldrick, 2008)'
_diffrn_ambient_temperature 293(2)
_diffrn_measured_fraction_theta_full 1.000
_diffrn_measured_fraction_theta_max 1.000
_diffrn_radiation_monochromator graphite
_diffrn_radiation_source 'fine-focus sealed tube'
_diffrn_radiation_type MoK\a
_diffrn_radiation_wavelength 0.71073
_diffrn_reflns_av_R_equivalents 0.0605
_diffrn_reflns_av_sigmaI/netI 0.0222
_diffrn_reflns_limit_h_max 7
_diffrn_reflns_limit_h_min -7
_diffrn_reflns_limit_k_max 10
_diffrn_reflns_limit_k_min -10
_diffrn_reflns_limit_l_max 15
_diffrn_reflns_limit_l_min -15
_diffrn_reflns_number 70902
_diffrn_reflns_theta_full 30.03
_diffrn_reflns_theta_max 30.03
_diffrn_reflns_theta_min 1.87
_exptl_absorpt_coefficient_mu 26.629
_exptl_absorpt_correction_T_max 0.2685
_exptl_absorpt_correction_T_min 0.1104
_exptl_absorpt_correction_type empirical
_exptl_absorpt_process_details sadabs
_exptl_crystal_colour yellow
_exptl_crystal_density_diffrn 4.110
_exptl_crystal_density_method 'not measured'
_exptl_crystal_description block
_exptl_crystal_F_000 488
_exptl_crystal_size_max 0.15
_exptl_crystal_size_mid 0.11
_exptl_crystal_size_min 0.07
_refine_diff_density_max 0.886
_refine_diff_density_min -1.285
_refine_diff_density_rms 0.265
_refine_ls_extinction_method none
_refine_ls_goodness_of_fit_ref 1.142
_refine_ls_hydrogen_treatment constr
_refine_ls_matrix_type full
_refine_ls_number_parameters 142
_refine_ls_number_reflns 2662
_refine_ls_number_restraints 0
_refine_ls_restrained_S_all 1.142
_refine_ls_R_factor_all 0.0238
_refine_ls_R_factor_gt 0.0181
_refine_ls_shift/su_max 0.001
_refine_ls_shift/su_mean 0.000
_refine_ls_structure_factor_coef Fsqd
_refine_ls_weighting_details 'calc w=1/[\s^2^(Fo^2^)+(0.0120P)^2^+3.3649P] where P=(Fo^2^+2Fc^2^)/3'
_refine_ls_weighting_scheme calc
_refine_ls_wR_factor_gt 0.0366
_refine_ls_wR_factor_ref 0.0457
_reflns_number_gt 2372
_reflns_number_total 2662
_reflns_threshold_expression >2sigma(I)
_cod_data_source_file cg201509v_si_009.cif
_cod_data_source_block ndupyro021_0m
_cod_original_cell_volume 456.66(3)
_cod_original_sg_symbol_H-M P-1
_cod_database_code 4503017

loop_
_symmetry_equiv_pos_as_xyz
'x, y, z'
'-x, -y, -z'

loop_
_atom_site_label
_atom_site_type_symbol
_atom_site_fract_x
_atom_site_fract_y
_atom_site_fract_z
_atom_site_U_iso_or_equiv
_atom_site_adp_type
_atom_site_occupancy
_atom_site_symmetry_multiplicity
_atom_site_calc_flag
_atom_site_refinement_flags
U1 U 0.5000 1.0000 1.0000 0.01057(6) Uani 1 2 d S
U2 U 0.57879(3) 0.58571(2) 0.739045(15) 0.01158(5) Uani 1 1 d .
O81 O 0.4017(7) 0.6890(5) 0.3957(3) 0.0206(8) Uani 1 1 d .
O82 O 0.3102(7) 0.6139(5) 0.5646(3) 0.0201(8) Uani 1 1 d .
O1H O 0.7134(7) 0.7701(5) 0.9334(3) 0.0191(8) Uani 1 1 d .
O1W O 0.8710(7) 0.4313(5) 0.8560(3) 0.0208(8) Uani 1 1 d .
O71 O 0.8112(8) 0.9390(5) 1.1697(3) 0.0243(9) Uani 1 1 d .
O1U O 0.2585(7) 0.8303(5) 1.0132(3) 0.0198(8) Uani 1 1 d .
O22U O 0.3251(7) 0.4768(5) 0.7887(4) 0.0209(8) Uani 1 1 d .
O21U O 0.8391(7) 0.6847(5) 0.6918(4) 0.0231(8) Uani 1 1 d .
O72 O 0.5709(7) 1.1213(5) 1.2349(3) 0.0189(8) Uani 1 1 d .
C8 C 0.3053(9) 0.7143(6) 0.4881(4) 0.0130(9) Uani 1 1 d .
C7 C 0.7492(10) 1.0333(6) 1.2588(4) 0.0140(9) Uani 1 1 d .
C2 C 0.1614(9) 0.8693(6) 0.5029(4) 0.0128(9) Uani 1 1 d .
C1 C 0.1242(9) 0.9710(6) 0.6130(4) 0.0130(9) Uani 1 1 d .
C3 C 0.0373(10) 0.9027(7) 0.3928(4) 0.0152(10) Uani 1 1 d .
H3 H 0.0635 0.8375 0.3195 0.018 Uiso 1 1 calc R

loop_
_atom_site_aniso_label
_atom_site_aniso_U_11
_atom_site_aniso_U_22
_atom_site_aniso_U_33
_atom_site_aniso_U_23
_atom_site_aniso_U_13
_atom_site_aniso_U_12
U1 0.01296(12) 0.01112(11) 0.00764(10) 0.00171(8) 0.00098(8) 0.00422(9)
U2 0.01456(10) 0.01171(9) 0.01007(8) 0.00287(6) 0.00343(6) 0.00619(6)
O81 0.028(2) 0.0205(19) 0.0155(17) 0.0014(15) 0.0062(15) 0.0152(16)
O82 0.031(2) 0.0168(18) 0.0135(16) 0.0034(14) 0.0006(15) 0.0130(16)
O1H 0.023(2) 0.0194(18) 0.0137(16) -0.0023(14) -0.0010(14) 0.0128(15)
O1W 0.021(2) 0.0233(19) 0.0216(18) 0.0106(16) 0.0041(15) 0.0096(16)
O71 0.033(2) 0.031(2) 0.0094(16) -0.0002(15) 0.0001(15) 0.0198(18)
O1U 0.0185(19) 0.0187(18) 0.0230(19) 0.0066(15) 0.0055(15) 0.0009(15)
O22U 0.0166(19) 0.0228(19) 0.0249(19) 0.0064(16) 0.0071(15) 0.0029(15)
O21U 0.024(2) 0.023(2) 0.025(2) 0.0073(16) 0.0109(16) 0.0037(16)
O72 0.024(2) 0.0203(18) 0.0122(16) 0.0016(14) -0.0027(14) 0.0155(16)
C8 0.016(2) 0.007(2) 0.014(2) -0.0025(17) -0.0015(18) 0.0055(17)
C7 0.021(3) 0.011(2) 0.010(2) 0.0015(17) 0.0006(18) 0.0055(18)
C2 0.016(2) 0.012(2) 0.013(2) 0.0044(18) 0.0032(18) 0.0075(18)
C1 0.016(2) 0.013(2) 0.009(2) 0.0025(17) -0.0006(17) 0.0060(18)
C3 0.023(3) 0.015(2) 0.008(2) 0.0005(18) 0.0018(18) 0.009(2)

loop_
_atom_type_symbol
_atom_type_description
_atom_type_scat_dispersion_real
_atom_type_scat_dispersion_imag
_atom_type_scat_source
C C 0.0033 0.0016 'International Tables Vol C Tables 4.2.6.8 and 6.1.1.4'
H H 0.0000 0.0000 'International Tables Vol C Tables 4.2.6.8 and 6.1.1.4'
O O 0.0106 0.0060 'International Tables Vol C Tables 4.2.6.8 and 6.1.1.4'
U U -9.6767 9.6646 'International Tables Vol C Tables 4.2.6.8 and 6.1.1.4'

loop_
_geom_angle_atom_site_label_1
_geom_angle_atom_site_label_2
_geom_angle_atom_site_label_3
_geom_angle
_geom_angle_site_symmetry_1
_geom_angle_site_symmetry_3
O1U U1 O1U 180.0 2_677 .
O1U U1 O1H 87.89(16) 2_677 2_677
O1U U1 O1H 92.11(16) . 2_677
O1U U1 O1H 92.11(16) 2_677 .
O1U U1 O1H 87.89(16) . .
O1H U1 O1H 180.000(2) 2_677 .
O1U U1 O71 86.08(16) 2_677 .
O1U U1 O71 93.92(16) . .
O1H U1 O71 112.70(12) 2_677 .
O1H U1 O71 67.30(12) . .
O1U U1 O71 93.92(16) 2_677 2_677
O1U U1 O71 86.08(16) . 2_677
O1H U1 O71 67.30(12) 2_677 2_677
O1H U1 O71 112.70(12) . 2_677
O71 U1 O71 179.999(2) . 2_677
O1U U1 O72 88.34(15) 2_677 2_677
O1U U1 O72 91.66(15) . 2_677
O1H U1 O72 117.04(11) 2_677 2_677
O1H U1 O72 62.96(11) . 2_677
O71 U1 O72 129.65(11) . 2_677
O71 U1 O72 50.35(11) 2_677 2_677
O1U U1 O72 91.66(15) 2_677 .
O1U U1 O72 88.34(15) . .
O1H U1 O72 62.96(11) 2_677 .
O1H U1 O72 117.04(11) . .
O71 U1 O72 50.35(11) . .
O71 U1 O72 129.65(11) 2_677 .
O72 U1 O72 180.00(6) 2_677 .
O1U U1 C7 88.98(16) 2_677 .
O1U U1 C7 91.02(16) . .
O1H U1 C7 88.26(13) 2_677 .
O1H U1 C7 91.74(13) . .
O71 U1 C7 24.78(12) . .
O71 U1 C7 155.22(12) 2_677 .
O72 U1 C7 154.43(12) 2_677 .
O72 U1 C7 25.57(12) . .
O1U U1 C7 91.02(16) 2_677 2_677
O1U U1 C7 88.98(16) . 2_677
O1H U1 C7 91.74(13) 2_677 2_677
O1H U1 C7 88.26(13) . 2_677
O71 U1 C7 155.22(12) . 2_677
O71 U1 C7 24.78(12) 2_677 2_677
O72 U1 C7 25.57(12) 2_677 2_677
O72 U1 C7 154.43(12) . 2_677
C7 U1 C7 180.000(1) . 2_677
O1U U1 U2 79.67(12) 2_677 2_677
O1U U1 U2 100.33(12) . 2_677
O1H U1 U2 29.61(9) 2_677 2_677
O1H U1 U2 150.39(9) . 2_677
O71 U1 U2 83.68(8) . 2_677
O71 U1 U2 96.32(8) 2_677 2_677
O72 U1 U2 143.90(7) 2_677 2_677
O72 U1 U2 36.10(7) . 2_677
C7 U1 U2 59.99(9) . 2_677
C7 U1 U2 120.01(9) 2_677 2_677
O1U U1 U2 100.33(12) 2_677 .
O1U U1 U2 79.67(12) . .
O1H U1 U2 150.39(9) 2_677 .
O1H U1 U2 29.61(9) . .
O71 U1 U2 96.32(8) . .
O71 U1 U2 83.68(8) 2_677 .
O72 U1 U2 36.10(7) 2_677 .
O72 U1 U2 143.90(7) . .
C7 U1 U2 120.01(9) . .
C7 U1 U2 59.99(9) 2_677 .
U2 U1 U2 180.000(1) 2_677 .
O21U U2 O22U 177.00(18) . .
O21U U2 O82 92.01(17) . .
O22U U2 O82 90.07(16) . .
O21U U2 O1H 90.34(17) . .
O22U U2 O1H 89.86(16) . .
O82 U2 O1H 132.56(12) . .
O21U U2 O81 87.99(16) . 2_666
O22U U2 O81 90.22(16) . 2_666
O82 U2 O81 80.28(12) . 2_666
O1H U2 O81 147.16(12) . 2_666
O21U U2 O1W 86.29(16) . .
O22U U2 O1W 90.89(15) . .
O82 U2 O1W 153.67(13) . .
O1H U2 O1W 73.76(12) . .
O81 U2 O1W 73.40(13) 2_666 .
O21U U2 O72 89.16(16) . 2_677
O22U U2 O72 93.64(16) . 2_677
O82 U2 O72 67.74(12) . 2_677
O1H U2 O72 64.93(12) . 2_677
O81 U2 O72 147.77(12) 2_666 2_677
O1W U2 O72 138.40(12) . 2_677
O21U U2 U1 99.98(13) . .
O22U U2 U1 81.62(12) . .
O82 U2 U1 103.84(9) . .
O1H U2 U1 29.64(9) . .
O81 U2 U1 170.80(9) 2_666 .
O1W U2 U1 102.33(9) . .
O72 U2 U1 38.13(8) 2_677 .
C8 O81 U2 129.5(3) . 2_666
C8 O82 U2 137.2(3) . .
U2 O1H U1 120.75(15) . .
C7 O71 U1 98.8(3) . .
C7 O72 U2 147.9(3) . 2_677
C7 O72 U1 93.4(3) . .
U2 O72 U1 105.77(12) 2_677 .
O81 C8 O82 124.4(4) . .
O81 C8 C2 116.8(4) . .
O82 C8 C2 118.7(4) . .
O71 C7 O72 117.4(4) . .
O71 C7 C1 118.9(4) . 2_677
O72 C7 C1 123.5(4) . 2_677
O71 C7 U1 56.5(2) . .
O72 C7 U1 61.0(2) . .
C1 C7 U1 173.9(3) 2_677 .
C3 C2 C1 117.8(4) . .
C3 C2 C8 114.7(4) . .
C1 C2 C8 127.4(4) . .
C3 C1 C2 118.8(4) 2_576 .
C3 C1 C7 114.2(4) 2_576 2_677
C2 C1 C7 126.9(4) . 2_677
C2 C3 C1 123.4(4) . 2_576

loop_
_geom_bond_atom_site_label_1
_geom_bond_atom_site_label_2
_geom_bond_distance
_geom_bond_site_symmetry_2
U1 O1U 1.794(4) 2_677
U1 O1U 1.794(4) .
U1 O1H 2.319(3) 2_677
U1 O1H 2.319(3) .
U1 O71 2.490(4) .
U1 O71 2.490(4) 2_677
U1 O72 2.586(3) 2_677
U1 O72 2.586(3) .
U1 C7 2.952(5) .
U1 C7 2.952(5) 2_677
U1 U2 4.0312(2) 2_677
U1 U2 4.0312(2) .
U2 O21U 1.761(4) .
U2 O22U 1.776(4) .
U2 O82 2.308(4) .
U2 O1H 2.318(3) .
U2 O81 2.381(3) 2_666
U2 O1W 2.456(4) .
U2 O72 2.468(3) 2_677
O81 C8 1.252(6) .
O81 U2 2.381(3) 2_666
O82 C8 1.260(6) .
O71 C7 1.252(6) .
O72 C7 1.277(6) .
O72 U2 2.468(3) 2_677
C8 C2 1.507(6) .
C7 C1 1.500(6) 2_677
C2 C3 1.393(6) .
C2 C1 1.404(6) .
C1 C3 1.395(6) 2_576
C1 C7 1.500(6) 2_677
C3 C1 1.395(6) 2_576
